data_4063804
loop_
_publ_author_name
'Jiang, Chunfang'
'Blacque, Olivier'
'Fox, Thomas'
'Berke, Heinz'

_publ_section_title
;
 Heterolytic Cleavage of H2by Frustrated B/N Lewis Pairs
;
_journal_issue 8
_journal_name_full Organometallics
_journal_page_first 2117
_journal_paper_doi 10.1021/om100951a
_journal_volume 30
_journal_year 2011
_chemical_formula_moiety 'C18 H B F15, C10 H22 N'
_chemical_formula_sum 'C28 H23 B F15 N'
_chemical_formula_weight 669.28
_chemical_name_systematic
;
1,2,2,6,6-pentamethylpiperidinium tris(pentafluorophenyl)hydroborate
;
_space_group_IT_number 2
_symmetry_cell_setting triclinic
_symmetry_space_group_name_Hall '-P 1'
_symmetry_space_group_name_H-M 'P -1'
_atom_sites_solution_hydrogens geom
_atom_sites_solution_primary direct
_atom_sites_solution_secondary difmap
_audit_creation_method SHELXL-97
_cell_angle_alpha 81.196(1)
_cell_angle_beta 72.844(1)
_cell_angle_gamma 63.415(1)
_cell_formula_units_Z 2
_cell_length_a 10.7424(1)
_cell_length_b 11.2219(1)
_cell_length_c 13.6153(1)
_cell_measurement_reflns_used 13058
_cell_measurement_temperature 183(2)
_cell_measurement_theta_max 32.7254
_cell_measurement_theta_min 2.5278
_cell_volume 1402.06(3)
_computing_cell_refinement
;
CrysAlisPro, Oxford Diffraction Ltd.,
Version 1.171.33.41
;
_computing_data_collection
;
CrysAlisPro, Oxford Diffraction Ltd.,
Version 1.171.33.41
;
_computing_data_reduction
;
CrysAlisPro, Oxford Diffraction Ltd.,
Version 1.171.33.41
;
_computing_molecular_graphics
; ORTEP-3 for Windows, Version 2.01.
  Farrugia, L. J. (1997). J. Appl. Cryst. 30, 565.
;
_computing_publication_material
; WinGX -- An integrated system of Windows programs for the solution,
 refinment and analysis of single crystal X-ray diffraction data,
 Version 1.80.00.
 Farrugia, L. J. (1999). J. Appl. Cryst. 32, 837-838.
 SHELXL97. Program for crystal structure refinement.
 Sheldrick, G.M. (2008). Acta Cryst. A64, 112-122.
 PLATON for Windows, Version 1.12.
 Spek, A. L. (2003). J. Appl. Cryst. 36, 7-13. 
;
_computing_structure_refinement
; SHELXL97. Program for crystal structure refinement.
  Sheldrick, G.M. (2008). Acta Cryst. A64, 112-122.
;
_computing_structure_solution
; SHELXS97. Program for Crystal Structure solution.
  Sheldrick, G.M. (2008). Acta Cryst. A64, 112-122.  
;
_diffrn_ambient_temperature 183(2)
_diffrn_detector_area_resol_mean 10.4498
_diffrn_measured_fraction_theta_full 0.999
_diffrn_measured_fraction_theta_max 0.999
_diffrn_measurement_device_type
; Goniometer Xcalibur, detector: Ruby
Oxford Diffraction (2007). Oxford Diffraction Ltd.,
Xcalibur CCD system
;
_diffrn_measurement_method 'omega scans'
_diffrn_radiation_monochromator graphite
_diffrn_radiation_source 'Enhance (Mo) X-ray Source'
_diffrn_radiation_type MoK\a
_diffrn_radiation_wavelength 0.71073
_diffrn_reflns_av_R_equivalents 0.0248
_diffrn_reflns_av_sigmaI/netI 0.0286
_diffrn_reflns_limit_h_max 15
_diffrn_reflns_limit_h_min -15
_diffrn_reflns_limit_k_max 15
_diffrn_reflns_limit_k_min -16
_diffrn_reflns_limit_l_max 19
_diffrn_reflns_limit_l_min -19
_diffrn_reflns_number 30255
_diffrn_reflns_theta_full 30.51
_diffrn_reflns_theta_max 30.51
_diffrn_reflns_theta_min 2.53
_diffrn_standards_number 0
_exptl_absorpt_coefficient_mu 0.162
_exptl_absorpt_correction_T_max 1.000
_exptl_absorpt_correction_T_min 0.907
_exptl_absorpt_correction_type multi-scan
_exptl_absorpt_process_details
;
CrysAlisPro, Oxford Diffraction Ltd.,
Version 1.171.33.41 (release 06-05-2009 CrysAlis171 .NET)
(compiled May  6 2009,17:20:42)
Empirical absorption correction using spherical harmonics,
 implemented in SCALE3 ABSPACK scaling algorithm.
;
_exptl_crystal_colour colourless
_exptl_crystal_density_diffrn 1.585
_exptl_crystal_density_method 'not measured'
_exptl_crystal_description prism
_exptl_crystal_F_000 676
_exptl_crystal_size_max 0.28
_exptl_crystal_size_mid 0.16
_exptl_crystal_size_min 0.14
_refine_diff_density_max 0.301
_refine_diff_density_min -0.200
_refine_diff_density_rms 0.041
_refine_ls_extinction_method none
_refine_ls_goodness_of_fit_ref 1.067
_refine_ls_hydrogen_treatment mixed
_refine_ls_matrix_type full
_refine_ls_number_parameters 419
_refine_ls_number_reflns 8556
_refine_ls_number_restraints 0
_refine_ls_restrained_S_all 1.067
_refine_ls_R_factor_all 0.0598
_refine_ls_R_factor_gt 0.0396
_refine_ls_shift/su_max 0.000
_refine_ls_shift/su_mean 0.000
_refine_ls_structure_factor_coef Fsqd
_refine_ls_weighting_details 'w=1/[\s^2^(Fo^2^)+(0.0579P)^2^] where P=(Fo^2^+2Fc^2^)/3'
_refine_ls_weighting_scheme calc
_refine_ls_wR_factor_gt 0.1049
_refine_ls_wR_factor_ref 0.1098
_reflns_number_gt 5955
_reflns_number_total 8556
_reflns_threshold_expression >2sigma(I)
_cod_data_source_file om100951a_si_003.cif
_cod_data_source_block 3
_cod_database_code 4063804

loop_
_symmetry_equiv_pos_as_xyz
'x, y, z'
'-x, -y, -z'

loop_
_atom_site_label
_atom_site_type_symbol
_atom_site_fract_x
_atom_site_fract_y
_atom_site_fract_z
_atom_site_U_iso_or_equiv
_atom_site_adp_type
_atom_site_occupancy
_atom_site_symmetry_multiplicity
_atom_site_calc_flag
_atom_site_refinement_flags
C1 C 0.20187(11) 0.25126(10) 0.10255(8) 0.0240(2) Uani 1 1 d .
C2 C 0.27327(12) 0.12784(11) 0.05774(9) 0.0282(2) Uani 1 1 d .
C3 C 0.34127(13) 0.10658(12) -0.04496(9) 0.0316(3) Uani 1 1 d .
C4 C 0.34141(13) 0.21297(13) -0.10922(9) 0.0340(3) Uani 1 1 d .
C5 C 0.27133(14) 0.33888(12) -0.07040(9) 0.0348(3) Uani 1 1 d .
C6 C 0.20266(13) 0.35479(11) 0.03335(9) 0.0298(2) Uani 1 1 d .
C7 C -0.03921(12) 0.29072(10) 0.25907(8) 0.0255(2) Uani 1 1 d .
C8 C -0.10937(12) 0.26215(11) 0.20160(9) 0.0280(2) Uani 1 1 d .
C9 C -0.25150(13) 0.28130(12) 0.23530(9) 0.0318(3) Uani 1 1 d .
C10 C -0.33131(12) 0.33153(12) 0.33082(10) 0.0336(3) Uani 1 1 d .
C11 C -0.26770(12) 0.36138(12) 0.39155(9) 0.0317(3) Uani 1 1 d .
C12 C -0.12629(12) 0.34031(11) 0.35468(9) 0.0284(2) Uani 1 1 d .
C13 C 0.22954(11) 0.16139(10) 0.29312(8) 0.0247(2) Uani 1 1 d .
C14 C 0.19961(12) 0.06558(11) 0.35958(9) 0.0295(2) Uani 1 1 d .
C15 C 0.29300(14) -0.02825(11) 0.41368(9) 0.0341(3) Uani 1 1 d .
C16 C 0.42582(14) -0.03028(12) 0.40125(9) 0.0368(3) Uani 1 1 d .
C17 C 0.46137(13) 0.06228(12) 0.33655(10) 0.0342(3) Uani 1 1 d .
C18 C 0.36439(12) 0.15464(11) 0.28535(9) 0.0285(2) Uani 1 1 d .
F1 F 0.27673(9) 0.01797(7) 0.11689(6) 0.0433(2) Uani 1 1 d .
F2 F 0.40594(9) -0.01686(8) -0.08296(6) 0.0498(2) Uani 1 1 d .
F3 F 0.40753(9) 0.19527(9) -0.21004(6) 0.0502(2) Uani 1 1 d .
F4 F 0.26985(12) 0.44397(9) -0.13307(7) 0.0601(3) Uani 1 1 d .
F5 F 0.13224(10) 0.48294(7) 0.06562(6) 0.0465(2) Uani 1 1 d .
F6 F -0.03988(8) 0.21273(8) 0.10607(5) 0.03968(18) Uani 1 1 d .
F7 F -0.31177(8) 0.25271(9) 0.17396(6) 0.0490(2) Uani 1 1 d .
F8 F -0.46993(8) 0.35139(9) 0.36478(6) 0.0502(2) Uani 1 1 d .
F9 F -0.34325(8) 0.40917(8) 0.48620(6) 0.0464(2) Uani 1 1 d .
F10 F -0.06821(8) 0.36860(8) 0.41977(5) 0.03838(17) Uani 1 1 d .
F11 F 0.07287(8) 0.05775(7) 0.37436(6) 0.04212(19) Uani 1 1 d .
F12 F 0.25566(10) -0.11794(8) 0.47670(7) 0.0529(2) Uani 1 1 d .
F13 F 0.52014(9) -0.12342(8) 0.45011(7) 0.0539(2) Uani 1 1 d .
F14 F 0.59252(8) 0.05875(8) 0.32247(7) 0.0511(2) Uani 1 1 d .
F15 F 0.40636(7) 0.24268(7) 0.22222(6) 0.03830(18) Uani 1 1 d .
B1 B 0.12604(13) 0.27513(12) 0.22525(10) 0.0244(2) Uani 1 1 d .
H1 H 0.1184(12) 0.3806(11) 0.2460(9) 0.022(3) Uiso 1 1 d .
C19 C 0.17391(14) 0.54487(12) 0.34597(9) 0.0337(3) Uani 1 1 d .
H19A H 0.2673 0.4721 0.3261 0.051 Uiso 1 1 calc R
H19B H 0.1039 0.5106 0.3787 0.051 Uiso 1 1 calc R
H19C H 0.1753 0.5996 0.3930 0.051 Uiso 1 1 calc R
C20 C -0.02353(13) 0.73729(12) 0.27718(11) 0.0362(3) Uani 1 1 d .
C21 C -0.05001(16) 0.81245(13) 0.17719(12) 0.0479(4) Uani 1 1 d .
H21A H -0.0511 0.7537 0.1324 0.058 Uiso 1 1 calc R
H21B H -0.1444 0.8870 0.1920 0.058 Uiso 1 1 calc R
C22 C 0.06024(19) 0.86446(14) 0.12070(13) 0.0557(4) Uani 1 1 d .
H22A H 0.0612 0.9251 0.1638 0.067 Uiso 1 1 calc R
H22B H 0.0356 0.9128 0.0587 0.067 Uiso 1 1 calc R
C23 C 0.20741(17) 0.74825(14) 0.09323(11) 0.0463(3) Uani 1 1 d .
H23A H 0.2772 0.7822 0.0554 0.056 Uiso 1 1 calc R
H23B H 0.2055 0.6905 0.0480 0.056 Uiso 1 1 calc R
C24 C 0.25737(13) 0.66562(12) 0.18577(10) 0.0332(3) Uani 1 1 d .
C25 C -0.12142(14) 0.66523(15) 0.31444(14) 0.0515(4) Uani 1 1 d .
H25A H -0.2193 0.7278 0.3179 0.077 Uiso 1 1 calc R
H25B H -0.1136 0.6261 0.3814 0.077 Uiso 1 1 calc R
H25C H -0.0927 0.5966 0.2674 0.077 Uiso 1 1 calc R
C26 C -0.05157(16) 0.82978(15) 0.36040(13) 0.0516(4) Uani 1 1 d .
H26A H 0.0039 0.8805 0.3347 0.077 Uiso 1 1 calc R
H26B H -0.0242 0.7777 0.4197 0.077 Uiso 1 1 calc R
H26C H -0.1521 0.8893 0.3791 0.077 Uiso 1 1 calc R
C27 C 0.38810(15) 0.53615(14) 0.14771(11) 0.0455(3) Uani 1 1 d .
H27A H 0.3596 0.4827 0.1184 0.068 Uiso 1 1 calc R
H27B H 0.4271 0.4881 0.2043 0.068 Uiso 1 1 calc R
H27C H 0.4598 0.5562 0.0964 0.068 Uiso 1 1 calc R
C28 C 0.29581(17) 0.74041(15) 0.24830(12) 0.0467(3) Uani 1 1 d .
H28A H 0.3765 0.7565 0.2070 0.070 Uiso 1 1 calc R
H28B H 0.3203 0.6878 0.3081 0.070 Uiso 1 1 calc R
H28C H 0.2148 0.8239 0.2691 0.070 Uiso 1 1 calc R
N1 N 0.13540(10) 0.62643(9) 0.25268(7) 0.0263(2) Uani 1 1 d .
H2 H 0.1343(14) 0.5714(13) 0.2145(10) 0.033(3) Uiso 1 1 d .

loop_
_atom_site_aniso_label
_atom_site_aniso_U_11
_atom_site_aniso_U_22
_atom_site_aniso_U_33
_atom_site_aniso_U_23
_atom_site_aniso_U_13
_atom_site_aniso_U_12
C1 0.0236(5) 0.0260(5) 0.0246(5) -0.0015(4) -0.0074(4) -0.0113(4)
C2 0.0309(6) 0.0250(5) 0.0288(6) 0.0004(5) -0.0084(5) -0.0121(5)
C3 0.0287(6) 0.0315(6) 0.0303(6) -0.0088(5) -0.0064(5) -0.0075(5)
C4 0.0307(6) 0.0507(7) 0.0221(6) -0.0044(5) -0.0036(5) -0.0197(6)
C5 0.0457(7) 0.0380(7) 0.0287(6) 0.0091(5) -0.0133(5) -0.0255(6)
C6 0.0365(6) 0.0246(5) 0.0316(6) -0.0017(5) -0.0121(5) -0.0134(5)
C7 0.0268(5) 0.0234(5) 0.0247(5) -0.0001(4) -0.0082(4) -0.0085(4)
C8 0.0287(5) 0.0301(6) 0.0240(5) -0.0025(4) -0.0058(4) -0.0115(5)
C9 0.0296(6) 0.0376(6) 0.0323(6) 0.0011(5) -0.0128(5) -0.0155(5)
C10 0.0228(5) 0.0380(6) 0.0357(7) 0.0033(5) -0.0080(5) -0.0103(5)
C11 0.0281(6) 0.0324(6) 0.0249(6) -0.0014(5) -0.0032(5) -0.0064(5)
C12 0.0291(6) 0.0301(6) 0.0255(6) -0.0014(5) -0.0098(5) -0.0102(5)
C13 0.0255(5) 0.0247(5) 0.0228(5) -0.0047(4) -0.0056(4) -0.0089(4)
C14 0.0304(6) 0.0285(6) 0.0289(6) -0.0037(5) -0.0067(5) -0.0116(5)
C15 0.0439(7) 0.0258(6) 0.0260(6) 0.0000(5) -0.0075(5) -0.0102(5)
C16 0.0382(7) 0.0321(6) 0.0289(6) -0.0059(5) -0.0153(5) 0.0004(5)
C17 0.0252(6) 0.0386(7) 0.0350(7) -0.0103(5) -0.0102(5) -0.0058(5)
C18 0.0276(5) 0.0291(6) 0.0279(6) -0.0044(5) -0.0057(5) -0.0111(5)
F1 0.0673(5) 0.0239(3) 0.0348(4) -0.0001(3) -0.0092(4) -0.0186(4)
F2 0.0558(5) 0.0382(4) 0.0404(5) -0.0184(3) -0.0051(4) -0.0061(4)
F3 0.0503(5) 0.0729(6) 0.0242(4) -0.0062(4) 0.0010(3) -0.0284(4)
F4 0.0980(7) 0.0530(5) 0.0375(5) 0.0182(4) -0.0181(5) -0.0448(5)
F5 0.0751(6) 0.0228(3) 0.0398(4) 0.0009(3) -0.0203(4) -0.0164(4)
F6 0.0362(4) 0.0583(5) 0.0304(4) -0.0153(3) -0.0040(3) -0.0236(4)
F7 0.0386(4) 0.0767(6) 0.0446(5) -0.0087(4) -0.0139(4) -0.0314(4)
F8 0.0251(4) 0.0716(6) 0.0489(5) -0.0050(4) -0.0039(3) -0.0186(4)
F9 0.0344(4) 0.0593(5) 0.0309(4) -0.0131(4) 0.0025(3) -0.0105(4)
F10 0.0380(4) 0.0529(4) 0.0262(4) -0.0097(3) -0.0082(3) -0.0184(4)
F11 0.0383(4) 0.0380(4) 0.0545(5) 0.0103(3) -0.0133(4) -0.0227(3)
F12 0.0657(5) 0.0382(4) 0.0473(5) 0.0170(4) -0.0160(4) -0.0203(4)
F13 0.0514(5) 0.0460(5) 0.0476(5) 0.0026(4) -0.0278(4) 0.0018(4)
F14 0.0282(4) 0.0603(5) 0.0627(6) -0.0038(4) -0.0186(4) -0.0121(4)
F15 0.0312(4) 0.0396(4) 0.0467(5) 0.0036(3) -0.0088(3) -0.0194(3)
B1 0.0266(6) 0.0234(6) 0.0236(6) -0.0023(5) -0.0058(5) -0.0108(5)
C19 0.0384(6) 0.0360(6) 0.0265(6) 0.0026(5) -0.0125(5) -0.0142(5)
C20 0.0299(6) 0.0287(6) 0.0462(8) -0.0098(5) -0.0141(5) -0.0037(5)
C21 0.0522(8) 0.0315(7) 0.0639(10) -0.0010(6) -0.0378(8) -0.0070(6)
C22 0.0830(12) 0.0358(7) 0.0581(10) 0.0165(7) -0.0427(9) -0.0240(8)
C23 0.0668(9) 0.0460(8) 0.0351(7) 0.0109(6) -0.0175(7) -0.0328(8)
C24 0.0358(6) 0.0348(6) 0.0329(6) 0.0009(5) -0.0088(5) -0.0188(5)
C25 0.0295(7) 0.0469(8) 0.0725(11) -0.0129(7) -0.0084(7) -0.0108(6)
C26 0.0462(8) 0.0416(8) 0.0584(10) -0.0224(7) -0.0142(7) -0.0043(6)
C27 0.0368(7) 0.0468(8) 0.0452(8) -0.0036(6) 0.0003(6) -0.0171(6)
C28 0.0523(8) 0.0498(8) 0.0539(9) -0.0002(7) -0.0221(7) -0.0307(7)
N1 0.0296(5) 0.0248(5) 0.0261(5) -0.0052(4) -0.0106(4) -0.0094(4)

loop_
_atom_type_symbol
_atom_type_description
_atom_type_scat_dispersion_real
_atom_type_scat_dispersion_imag
_atom_type_scat_source
C C 0.0033 0.0016 'International Tables Vol C Tables 4.2.6.8 and 6.1.1.4'
H H 0.0000 0.0000 'International Tables Vol C Tables 4.2.6.8 and 6.1.1.4'
N N 0.0061 0.0033 'International Tables Vol C Tables 4.2.6.8 and 6.1.1.4'
F F 0.0171 0.0103 'International Tables Vol C Tables 4.2.6.8 and 6.1.1.4'
B B 0.0013 0.0007 'International Tables Vol C Tables 4.2.6.8 and 6.1.1.4'

loop_
_geom_angle_atom_site_label_1
_geom_angle_atom_site_label_2
_geom_angle_atom_site_label_3
_geom_angle
C6 C1 C2 113.40(10)
C6 C1 B1 122.26(10)
C2 C1 B1 124.33(9)
F1 C2 C3 116.04(10)
F1 C2 C1 119.31(10)
C3 C2 C1 124.64(10)
F2 C3 C4 119.88(11)
F2 C3 C2 120.92(11)
C4 C3 C2 119.19(11)
F3 C4 C3 120.56(12)
F3 C4 C5 119.96(11)
C3 C4 C5 119.47(11)
F4 C5 C4 119.87(11)
F4 C5 C6 121.21(11)
C4 C5 C6 118.92(10)
F5 C6 C1 120.14(10)
F5 C6 C5 115.51(10)
C1 C6 C5 124.36(11)
C12 C7 C8 112.97(10)
C12 C7 B1 119.38(10)
C8 C7 B1 127.64(10)
F6 C8 C9 115.30(10)
F6 C8 C7 120.73(10)
C9 C8 C7 123.97(11)
F7 C9 C10 120.15(10)
F7 C9 C8 120.09(11)
C10 C9 C8 119.75(11)
F8 C10 C9 120.61(11)
F8 C10 C11 120.37(11)
C9 C10 C11 119.02(11)
F9 C11 C12 120.85(11)
F9 C11 C10 120.15(10)
C12 C11 C10 118.99(11)
F10 C12 C11 116.17(10)
F10 C12 C7 118.53(10)
C11 C12 C7 125.29(11)
C14 C13 C18 113.36(10)
C14 C13 B1 127.38(10)
C18 C13 B1 119.26(9)
F11 C14 C15 115.29(10)
F11 C14 C13 120.52(10)
C15 C14 C13 124.19(11)
F12 C15 C16 120.16(11)
F12 C15 C14 120.47(11)
C16 C15 C14 119.36(11)
F13 C16 C17 120.55(12)
F13 C16 C15 120.38(12)
C17 C16 C15 119.06(11)
F14 C17 C16 119.21(11)
F14 C17 C18 121.25(11)
C16 C17 C18 119.52(11)
F15 C18 C17 116.60(10)
F15 C18 C13 118.88(10)
C17 C18 C13 124.51(11)
C7 B1 C1 113.55(9)
C7 B1 C13 113.53(9)
C1 B1 C13 110.36(9)
C7 B1 H1 105.5(5)
C1 B1 H1 108.2(5)
C13 B1 H1 105.1(6)
N1 C19 H19A 109.5
N1 C19 H19B 109.5
H19A C19 H19B 109.5
N1 C19 H19C 109.5
H19A C19 H19C 109.5
H19B C19 H19C 109.5
C21 C20 C26 112.07(11)
C21 C20 C25 108.94(12)
C26 C20 C25 109.61(12)
C21 C20 N1 107.56(10)
C26 C20 N1 111.84(10)
C25 C20 N1 106.64(9)
C22 C21 C20 114.29(11)
C22 C21 H21A 108.7
C20 C21 H21A 108.7
C22 C21 H21B 108.7
C20 C21 H21B 108.7
H21A C21 H21B 107.6
C21 C22 C23 109.18(11)
C21 C22 H22A 109.8
C23 C22 H22A 109.8
C21 C22 H22B 109.8
C23 C22 H22B 109.8
H22A C22 H22B 108.3
C22 C23 C24 114.17(12)
C22 C23 H23A 108.7
C24 C23 H23A 108.7
C22 C23 H23B 108.7
C24 C23 H23B 108.7
H23A C23 H23B 107.6
C27 C24 C23 108.77(11)
C27 C24 C28 109.75(11)
C23 C24 C28 112.03(11)
C27 C24 N1 106.82(9)
C23 C24 N1 107.96(10)
C28 C24 N1 111.33(10)
C20 C25 H25A 109.5
C20 C25 H25B 109.5
H25A C25 H25B 109.5
C20 C25 H25C 109.5
H25A C25 H25C 109.5
H25B C25 H25C 109.5
C20 C26 H26A 109.5
C20 C26 H26B 109.5
H26A C26 H26B 109.5
C20 C26 H26C 109.5
H26A C26 H26C 109.5
H26B C26 H26C 109.5
C24 C27 H27A 109.5
C24 C27 H27B 109.5
H27A C27 H27B 109.5
C24 C27 H27C 109.5
H27A C27 H27C 109.5
H27B C27 H27C 109.5
C24 C28 H28A 109.5
C24 C28 H28B 109.5
H28A C28 H28B 109.5
C24 C28 H28C 109.5
H28A C28 H28C 109.5
H28B C28 H28C 109.5
C19 N1 C24 112.18(9)
C19 N1 C20 112.42(9)
C24 N1 C20 118.40(9)
C19 N1 H2 104.4(8)
C24 N1 H2 103.8(9)
C20 N1 H2 103.8(9)

loop_
_geom_bond_atom_site_label_1
_geom_bond_atom_site_label_2
_geom_bond_distance
C1 C6 1.3807(15)
C1 C2 1.3822(16)
C1 B1 1.6326(16)
C2 F1 1.3575(13)
C2 C3 1.3746(16)
C3 F2 1.3473(14)
C3 C4 1.3682(17)
C4 F3 1.3454(13)
C4 C5 1.3727(18)
C5 F4 1.3425(13)
C5 C6 1.3843(17)
C6 F5 1.3627(13)
C7 C12 1.3845(16)
C7 C8 1.3872(16)
C7 B1 1.6304(17)
C8 F6 1.3543(13)
C8 C9 1.3824(16)
C9 F7 1.3440(13)
C9 C10 1.3705(18)
C10 F8 1.3451(13)
C10 C11 1.3734(18)
C11 F9 1.3460(14)
C11 C12 1.3713(16)
C12 F10 1.3657(13)
C13 C14 1.3849(15)
C13 C18 1.3890(16)
C13 B1 1.6414(16)
C14 F11 1.3572(13)
C14 C15 1.3823(17)
C15 F12 1.3431(14)
C15 C16 1.3764(19)
C16 F13 1.3411(14)
C16 C17 1.3702(18)
C17 F14 1.3477(14)
C17 C18 1.3734(16)
C18 F15 1.3522(13)
B1 H1 1.221(12)
C19 N1 1.4958(14)
C19 H19A 0.9600
C19 H19B 0.9600
C19 H19C 0.9600
C20 C21 1.5192(19)
C20 C26 1.5266(19)
C20 C25 1.5290(19)
C20 N1 1.5697(15)
C21 C22 1.510(2)
C21 H21A 0.9700
C21 H21B 0.9700
C22 C23 1.515(2)
C22 H22A 0.9700
C22 H22B 0.9700
C23 C24 1.5268(18)
C23 H23A 0.9700
C23 H23B 0.9700
C24 C27 1.5253(18)
C24 C28 1.5285(18)
C24 N1 1.5585(15)
C25 H25A 0.9600
C25 H25B 0.9600
C25 H25C 0.9600
C26 H26A 0.9600
C26 H26B 0.9600
C26 H26C 0.9600
C27 H27A 0.9600
C27 H27B 0.9600
C27 H27C 0.9600
C28 H28A 0.9600
C28 H28B 0.9600
C28 H28C 0.9600
N1 H2 0.872(14)
